data_4503601
loop_
_publ_author_name
'Chakoumakos, B. C.'
'Custelcean, R.'
'Ramey, J. O.'
'Kolopus, J. A.'
'Jin, Rongying'
'Neal, J. S.'
'Wisniewski, D. J.'
'Boatner, L. A.'

_publ_section_title
;
 Cerium Chloride&#x2212;methanol Adduct Crystals, CeCl3(CH3OH)4:
 Preparation, Crystallography, And Scintillation Properties
;
_journal_issue 7
_journal_name_full 'Crystal Growth &amp; Design'
_journal_page_first 2070
_journal_paper_doi 10.1021/cg800136p
_journal_volume 8
_journal_year 2008
_chemical_formula_moiety 'C8 H32 Ce2 Cl6 O8'
_chemical_formula_sum 'C8 H32 Ce2 Cl6 O8'
_chemical_formula_weight 749.28
_space_group_IT_number 14
_symmetry_cell_setting monoclinic
_symmetry_space_group_name_Hall '-P 2ybc'
_symmetry_space_group_name_H-M 'P 1 21/c 1'
_atom_sites_solution_hydrogens geom
_atom_sites_solution_primary direct
_atom_sites_solution_secondary difmap
_audit_creation_method SHELXL-97
_cell_angle_alpha 90.00
_cell_angle_beta 108.9460(10)
_cell_angle_gamma 90.00
_cell_formula_units_Z 2
_cell_length_a 8.7092(5)
_cell_length_b 18.5100(9)
_cell_length_c 8.2392(4)
_cell_measurement_temperature 173(2)
_cell_volume 1256.26(11)
_computing_structure_refinement 'SHELXL-97 (Sheldrick, 1997)'
_computing_structure_solution 'SHELXS-97 (Sheldrick, 1990)'
_diffrn_ambient_temperature 173(2)
_diffrn_measured_fraction_theta_full 1.000
_diffrn_measured_fraction_theta_max 1.000
_diffrn_measurement_device_type 'Bruker PLATFORM three-circle diffractometer'
_diffrn_measurement_method '4K APEX CCD detector'
_diffrn_radiation_monochromator graphite
_diffrn_radiation_source 'fine-focus sealed tube'
_diffrn_radiation_type MoK\a
_diffrn_radiation_wavelength 0.71073
_diffrn_reflns_av_R_equivalents 0.0183
_diffrn_reflns_av_sigmaI/netI 0.0125
_diffrn_reflns_limit_h_max 11
_diffrn_reflns_limit_h_min -11
_diffrn_reflns_limit_k_max 24
_diffrn_reflns_limit_k_min -24
_diffrn_reflns_limit_l_max 10
_diffrn_reflns_limit_l_min -10
_diffrn_reflns_number 16040
_diffrn_reflns_theta_full 28.28
_diffrn_reflns_theta_max 28.28
_diffrn_reflns_theta_min 2.20
_exptl_absorpt_coefficient_mu 4.241
_exptl_absorpt_correction_T_max 0.6527
_exptl_absorpt_correction_T_min 0.3627
_exptl_absorpt_correction_type multi-scan
_exptl_absorpt_process_details SADABS
_exptl_crystal_colour colorless
_exptl_crystal_density_diffrn 1.981
_exptl_crystal_density_method 'not measured'
_exptl_crystal_description parallelpiped
_exptl_crystal_F_000 724
_exptl_crystal_size_max 0.30
_exptl_crystal_size_mid 0.26
_exptl_crystal_size_min 0.11
_refine_diff_density_max 0.445
_refine_diff_density_min -0.449
_refine_diff_density_rms 0.070
_refine_ls_extinction_coef 0.0081(2)
_refine_ls_extinction_expression Fc^*^=kFc[1+0.001xFc^2^\l^3^/sin(2\q)]^-1/4^
_refine_ls_extinction_method SHELXL
_refine_ls_goodness_of_fit_ref 1.096
_refine_ls_hydrogen_treatment mixed
_refine_ls_matrix_type full
_refine_ls_number_parameters 130
_refine_ls_number_reflns 3110
_refine_ls_number_restraints 0
_refine_ls_restrained_S_all 1.096
_refine_ls_R_factor_all 0.0141
_refine_ls_R_factor_gt 0.0137
_refine_ls_shift/su_max 0.001
_refine_ls_shift/su_mean 0.000
_refine_ls_structure_factor_coef Fsqd
_refine_ls_weighting_details 'calc w=1/[\s^2^(Fo^2^)+(0.0163P)^2^+0.7481P] where P=(Fo^2^+2Fc^2^)/3'
_refine_ls_weighting_scheme calc
_refine_ls_wR_factor_gt 0.0340
_refine_ls_wR_factor_ref 0.0343
_reflns_number_gt 3053
_reflns_number_total 3110
_reflns_threshold_expression >2sigma(I)
_cod_data_source_file cg800136p-file003.cif
_cod_data_source_block c:\frames\249\work\p21c
_cod_original_sg_symbol_H-M P21/c
_cod_database_code 4503601

loop_
_symmetry_equiv_pos_as_xyz
'x, y, z'
'-x, y+1/2, -z+1/2'
'-x, -y, -z'
'x, -y-1/2, z-1/2'

loop_
_atom_site_label
_atom_site_type_symbol
_atom_site_fract_x
_atom_site_fract_y
_atom_site_fract_z
_atom_site_U_iso_or_equiv
_atom_site_adp_type
_atom_site_occupancy
_atom_site_symmetry_multiplicity
_atom_site_calc_flag
_atom_site_refinement_flags
Ce1 Ce 0.181613(10) 0.589795(4) 0.632996(10) 0.01339(4) Uani 1 1 d .
Cl2 Cl 0.12887(5) 0.47627(2) 0.38693(5) 0.01795(8) Uani 1 1 d .
Cl4 Cl 0.22477(6) 0.74192(2) 0.66644(5) 0.02386(9) Uani 1 1 d .
Cl5 Cl 0.28698(5) 0.46902(2) 0.85395(5) 0.02132(8) Uani 1 1 d .
C6 C -0.1414(3) 0.70089(12) 0.3539(3) 0.0450(6) Uani 1 1 d .
H6A H -0.1790 0.7053 0.4534 0.068 Uiso 1 1 calc R
H6B H -0.2351 0.6948 0.2497 0.068 Uiso 1 1 calc R
H6C H -0.0818 0.7446 0.3437 0.068 Uiso 1 1 calc R
O1 O 0.32729(15) 0.62870(7) 0.42968(16) 0.0214(2) Uani 1 1 d .
O2 O 0.47820(17) 0.59954(8) 0.79960(19) 0.0311(3) Uani 1 1 d .
O3 O -0.03752(15) 0.63996(6) 0.37544(16) 0.0215(2) Uani 1 1 d .
O4 O 0.12237(18) 0.63241(7) 0.89178(16) 0.0257(3) Uani 1 1 d .
C2 C 0.4412(3) 0.59409(10) 0.3619(3) 0.0312(4) Uani 1 1 d .
H2A H 0.5474 0.5911 0.4516 0.047 Uiso 1 1 calc R
H2B H 0.4512 0.6223 0.2651 0.047 Uiso 1 1 calc R
H2C H 0.4028 0.5453 0.3227 0.047 Uiso 1 1 calc R
C1 C 0.0567(3) 0.59564(10) 1.0088(2) 0.0283(4) Uani 1 1 d .
H1A H -0.0415 0.5693 0.9436 0.042 Uiso 1 1 calc R
H1B H 0.0298 0.6311 1.0837 0.042 Uiso 1 1 calc R
H1C H 0.1374 0.5615 1.0787 0.042 Uiso 1 1 calc R
C3 C 0.5976(2) 0.65367(12) 0.8043(3) 0.0403(5) Uani 1 1 d .
H3A H 0.5529 0.6881 0.7104 0.060 Uiso 1 1 calc R
H3B H 0.6943 0.6306 0.7915 0.060 Uiso 1 1 calc R
H3C H 0.6272 0.6793 0.9142 0.060 Uiso 1 1 calc R
H3 H -0.090(3) 0.6074(14) 0.321(3) 0.032(6) Uiso 1 1 d .
H4 H 0.302(3) 0.6636(15) 0.385(3) 0.039(8) Uiso 1 1 d .
H5 H 0.511(4) 0.5746(15) 0.877(4) 0.049(8) Uiso 1 1 d .
H6 H 0.158(3) 0.6678(15) 0.934(4) 0.046(8) Uiso 1 1 d .

loop_
_atom_site_aniso_label
_atom_site_aniso_U_11
_atom_site_aniso_U_22
_atom_site_aniso_U_33
_atom_site_aniso_U_23
_atom_site_aniso_U_13
_atom_site_aniso_U_12
Ce1 0.01503(6) 0.01181(5) 0.01241(5) 0.00039(3) 0.00319(4) -0.00092(3)
Cl2 0.01815(17) 0.01869(17) 0.01782(17) -0.00351(13) 0.00695(13) -0.00232(13)
Cl4 0.0369(2) 0.01328(17) 0.02068(18) -0.00081(14) 0.00835(16) -0.00233(15)
Cl5 0.02153(18) 0.01751(18) 0.01984(18) 0.00466(13) -0.00029(14) -0.00141(14)
C6 0.0308(10) 0.0271(10) 0.0624(15) -0.0076(9) -0.0052(10) 0.0099(8)
O1 0.0231(6) 0.0201(6) 0.0234(6) 0.0057(5) 0.0111(5) 0.0040(5)
O2 0.0211(6) 0.0302(7) 0.0328(7) 0.0157(6) -0.0042(6) -0.0074(5)
O3 0.0208(6) 0.0164(5) 0.0223(6) 0.0011(5) 0.0001(5) 0.0004(5)
O4 0.0408(8) 0.0189(6) 0.0223(6) -0.0054(5) 0.0170(6) -0.0099(5)
C2 0.0261(9) 0.0314(10) 0.0420(11) 0.0062(8) 0.0192(9) 0.0074(7)
C1 0.0409(11) 0.0282(9) 0.0194(8) -0.0036(7) 0.0148(8) -0.0129(8)
C3 0.0245(9) 0.0396(11) 0.0454(12) 0.0152(9) -0.0040(9) -0.0132(8)

loop_
_atom_type_symbol
_atom_type_description
_atom_type_scat_dispersion_real
_atom_type_scat_dispersion_imag
_atom_type_scat_source
C C 0.0033 0.0016 'International Tables Vol C Tables 4.2.6.8 and 6.1.1.4'
H H 0.0000 0.0000 'International Tables Vol C Tables 4.2.6.8 and 6.1.1.4'
O O 0.0106 0.0060 'International Tables Vol C Tables 4.2.6.8 and 6.1.1.4'
Cl Cl 0.1484 0.1585 'International Tables Vol C Tables 4.2.6.8 and 6.1.1.4'
Ce Ce -0.2486 2.6331 'International Tables Vol C Tables 4.2.6.8 and 6.1.1.4'

loop_
_geom_angle_atom_site_label_1
_geom_angle_atom_site_label_2
_geom_angle_atom_site_label_3
_geom_angle
_geom_angle_site_symmetry_3
O4 Ce1 O2 88.36(5) .
O4 Ce1 O1 140.63(4) .
O2 Ce1 O1 72.00(5) .
O4 Ce1 O3 107.10(4) .
O2 Ce1 O3 142.82(4) .
O1 Ce1 O3 75.04(4) .
O4 Ce1 Cl5 79.25(3) .
O2 Ce1 Cl5 69.19(3) .
O1 Ce1 Cl5 121.65(3) .
O3 Ce1 Cl5 145.75(3) .
O4 Ce1 Cl4 70.09(3) .
O2 Ce1 Cl4 78.19(3) .
O1 Ce1 Cl4 72.62(3) .
O3 Ce1 Cl4 75.95(3) .
Cl5 Ce1 Cl4 135.439(12) .
O4 Ce1 Cl2 144.61(3) .
O2 Ce1 Cl2 109.98(4) .
O1 Ce1 Cl2 74.74(3) .
O3 Ce1 Cl2 76.71(3) .
Cl5 Ce1 Cl2 79.611(12) .
Cl4 Ce1 Cl2 141.685(12) .
O4 Ce1 Cl2 74.60(3) 3_566
O2 Ce1 Cl2 146.16(3) 3_566
O1 Ce1 Cl2 137.77(3) 3_566
O3 Ce1 Cl2 70.96(3) 3_566
Cl5 Ce1 Cl2 78.885(11) 3_566
Cl4 Ce1 Cl2 120.708(12) 3_566
Cl2 Ce1 Cl2 73.697(12) 3_566
Ce1 Cl2 Ce1 106.303(12) 3_566
C2 O1 Ce1 133.85(11) .
C3 O2 Ce1 132.34(11) .
C6 O3 Ce1 132.36(12) .
C1 O4 Ce1 131.56(10) .

loop_
_geom_bond_atom_site_label_1
_geom_bond_atom_site_label_2
_geom_bond_distance
_geom_bond_site_symmetry_2
Ce1 O4 2.4797(13) .
Ce1 O2 2.5073(14) .
Ce1 O1 2.5129(12) .
Ce1 O3 2.5254(12) .
Ce1 Cl5 2.8407(4) .
Ce1 Cl4 2.8424(4) .
Ce1 Cl2 2.8517(4) .
Ce1 Cl2 2.9233(4) 3_566
Cl2 Ce1 2.9233(4) 3_566
C6 O3 1.420(2) .
O1 C2 1.438(2) .
O2 C3 1.436(2) .
O4 C1 1.442(2) .
